data_7217710
loop_
_publ_author_name
'Liu, Tong-Peng'
'Huo, Li-Hua'
'Deng, Zhao-Peng'
'Zhao, Hui'
'Gao, Shan'

_publ_section_title
;
 Supramolecular architectures and luminescent properties of salts
 containing flexible bis(pyridyl) cations with aliphatic diamine spacer:
 Effects of inorganic anions, alkalinity and conformation of the
 bis(pyridyl) cations
;
_journal_name_full 'RSC Advances'
_journal_paper_doi 10.1039/C4RA05029K
_journal_year 2014
_chemical_formula_moiety 'C14 H20 N4, 2(Cl O4)'
_chemical_formula_sum 'C14 H20 Cl2 N4 O8'
_chemical_formula_weight 443.24
_chemical_name_systematic
; 
 ? 
;
_space_group_IT_number 2
_symmetry_cell_setting triclinic
_symmetry_space_group_name_Hall '-P 1'
_symmetry_space_group_name_H-M 'P -1'
_atom_sites_solution_hydrogens geom
_atom_sites_solution_primary direct
_atom_sites_solution_secondary difmap
_audit_creation_method SHELXL-97
_cell_angle_alpha 105.576(6)
_cell_angle_beta 105.569(6)
_cell_angle_gamma 98.003(4)
_cell_formula_units_Z 2
_cell_length_a 9.1173(5)
_cell_length_b 9.3303(5)
_cell_length_c 12.6102(11)
_cell_measurement_reflns_used 1463
_cell_measurement_temperature 295(2)
_cell_measurement_theta_max 25.00
_cell_measurement_theta_min 3.37
_cell_volume 969.25(13)
_computing_cell_refinement
;
CrysAlis Pro (Agilent, 2013)
;
_computing_data_collection
;
CrysAlis Pro (Agilent, 2013)
;
_computing_data_reduction
;
CrysAlis Pro (Agilent, 2013)
;
_computing_molecular_graphics '(K. Brandenburg, Diamond 3.1, 2009)'
_computing_publication_material '(K. Brandenburg, Diamond 3.1, 2009)'
_computing_structure_refinement 'SHELXL-97 (Sheldrick, 1997)'
_computing_structure_solution 'SHELXS-97 (Sheldrick, 1990)'
_diffrn_ambient_temperature 295(2)
_diffrn_detector_area_resol_mean 16.1954
_diffrn_measured_fraction_theta_full 0.980
_diffrn_measured_fraction_theta_max 0.980
_diffrn_measurement_device_type 'Xcalibur, Eos'
_diffrn_measurement_method '\w scans'
_diffrn_radiation_monochromator graphite
_diffrn_radiation_source 'Enhance (Mo) X-ray Source'
_diffrn_radiation_type MoK\a
_diffrn_radiation_wavelength 0.71073
_diffrn_reflns_av_R_equivalents 0.0165
_diffrn_reflns_av_sigmaI/netI 0.0315
_diffrn_reflns_limit_h_max 10
_diffrn_reflns_limit_h_min -9
_diffrn_reflns_limit_k_max 11
_diffrn_reflns_limit_k_min -11
_diffrn_reflns_limit_l_max 13
_diffrn_reflns_limit_l_min -14
_diffrn_reflns_number 5263
_diffrn_reflns_theta_full 25.00
_diffrn_reflns_theta_max 25.00
_diffrn_reflns_theta_min 3.35
_exptl_absorpt_coefficient_mu 0.385
_exptl_absorpt_correction_T_max 0.9409
_exptl_absorpt_correction_T_min 0.9200
_exptl_absorpt_correction_type multi-scan
_exptl_absorpt_process_details
; 
CrysAlis Pro (Agilent, 2013)
Empirical absorption correction using spherical harmonics,
 implemented in SCALE3 ABSPACK scaling algorithm. 
;
_exptl_crystal_colour colorless
_exptl_crystal_density_diffrn 1.519
_exptl_crystal_density_method 'not measured'
_exptl_crystal_description prism
_exptl_crystal_F_000 460
_exptl_crystal_size_max 0.22
_exptl_crystal_size_mid 0.18
_exptl_crystal_size_min 0.16
_refine_diff_density_max 0.310
_refine_diff_density_min -0.254
_refine_diff_density_rms 0.065
_refine_ls_extinction_method none
_refine_ls_goodness_of_fit_ref 1.019
_refine_ls_hydrogen_treatment constr
_refine_ls_matrix_type full
_refine_ls_number_parameters 256
_refine_ls_number_reflns 3332
_refine_ls_number_restraints 8
_refine_ls_restrained_S_all 1.063
_refine_ls_R_factor_all 0.1220
_refine_ls_R_factor_gt 0.0826
_refine_ls_shift/su_max 0.000
_refine_ls_shift/su_mean 0.000
_refine_ls_structure_factor_coef Fsqd
_refine_ls_weighting_details 'calc w=1/[\s^2^(Fo^2^)+(0.1442P)^2^+0.0000P] where P=(Fo^2^+2Fc^2^)/3'
_refine_ls_weighting_scheme calc
_refine_ls_wR_factor_gt 0.2091
_refine_ls_wR_factor_ref 0.2401
_reflns_number_gt 2228
_reflns_number_total 3332
_reflns_threshold_expression >2sigma(I)
_cod_data_source_file c4ra05029k2.cif
_cod_data_source_block complex8
_cod_original_cell_volume 969.25(11)
_cod_database_code 7217710

loop_
_symmetry_equiv_pos_as_xyz
'x, y, z'
'-x, -y, -z'

loop_
_atom_site_label
_atom_site_type_symbol
_atom_site_fract_x
_atom_site_fract_y
_atom_site_fract_z
_atom_site_U_iso_or_equiv
_atom_site_adp_type
_atom_site_occupancy
_atom_site_symmetry_multiplicity
_atom_site_calc_flag
_atom_site_refinement_flags
_atom_site_disorder_assembly
_atom_site_disorder_group
Cl1 Cl 0.74525(13) -0.07618(14) -0.36677(11) 0.0792(5) Uani 1 1 d . . .
Cl2 Cl 0.59383(14) 0.38054(18) 0.18454(13) 0.0929(5) Uani 1 1 d . . .
O1 O 0.6261(6) -0.0934(9) -0.3247(6) 0.195(4) Uani 1 1 d . . .
O2 O 0.8705(7) -0.0951(9) -0.2790(6) 0.179(3) Uani 1 1 d . . .
O3 O 0.8182(13) 0.0635(6) -0.3650(6) 0.209(4) Uani 1 1 d . . .
O4 O 0.7244(5) -0.1924(5) -0.4719(4) 0.1086(13) Uani 1 1 d . . .
O5 O 0.6737(13) 0.4585(10) 0.1240(9) 0.228(4) Uani 1 1 d . . .
O6 O 0.5204(8) 0.2307(7) 0.1102(7) 0.180(3) Uani 1 1 d . . .
O7 O 0.7056(13) 0.3670(19) 0.2666(11) 0.318(8) Uani 1 1 d . . .
O8 O 0.4900(10) 0.4462(10) 0.2177(12) 0.278(6) Uani 1 1 d . . .
N1 N 0.3186(4) -0.2739(4) -0.4852(3) 0.0657(9) Uani 1 1 d . . .
N2 N 0.2796(6) -0.0205(8) -0.3479(7) 0.205(5) Uani 1 1 d D . .
H2N1 H 0.2973 0.0231 -0.3967 0.246 Uiso 1 1 d R A .
H2N2 H 0.3581 -0.0585 -0.3243 0.246 Uiso 1 1 d R . .
N3 N 0.5417(7) 0.1383(10) -0.1494(5) 0.180(4) Uani 0.50 1 d PD A 1
H3N1 H 0.5357 0.0508 -0.1973 0.216 Uiso 0.50 1 d PR A 1
H3N2 H 0.5495 0.1293 -0.0822 0.216 Uiso 0.50 1 d PR A 1
N3' N 0.5417(7) 0.1383(10) -0.1494(5) 0.180(4) Uani 0.50 1 d P A 2
H3'A H 0.5267 0.0734 -0.2164 0.216 Uiso 0.50 1 d PR A 2
H3'B H 0.5894 0.0974 -0.1008 0.216 Uiso 0.50 1 d PR A 2
N4 N 0.8252(6) 0.1680(6) -0.0034(5) 0.0948(14) Uani 1 1 d . . .
C1 C 0.3589(6) -0.3857(6) -0.5579(4) 0.0764(13) Uani 1 1 d . . .
H1A H 0.4637 -0.3849 -0.5487 0.092 Uiso 1 1 calc R . .
C2 C 0.2461(7) -0.4981(6) -0.6435(5) 0.0926(16) Uani 1 1 d . . .
H2A H 0.2708 -0.5753 -0.6952 0.111 Uiso 1 1 calc R . .
C3 C 0.0939(6) -0.4942(6) -0.6516(5) 0.0874(15) Uani 1 1 d . . .
H3A H 0.0141 -0.5708 -0.7098 0.105 Uiso 1 1 calc R . .
C4 C 0.0552(6) -0.3798(6) -0.5757(4) 0.0827(14) Uani 1 1 d . . .
H4A H -0.0489 -0.3790 -0.5829 0.099 Uiso 1 1 calc R . .
C5 C 0.1730(5) -0.2679(5) -0.4900(4) 0.0662(11) Uani 1 1 d . . .
C6 C 0.1482(5) -0.1344(6) -0.4012(5) 0.0956(18) Uani 1 1 d D . .
H6A H 0.0640 -0.0946 -0.4399 0.115 Uiso 1 1 calc R . .
H6B H 0.1175 -0.1702 -0.3432 0.115 Uiso 1 1 calc R . .
C7 C 0.2627(7) 0.0940(9) -0.2478(8) 0.162(4) Uani 0.50 1 d PD A 1
H7A H 0.1811 0.1450 -0.2742 0.194 Uiso 0.50 1 calc PR A 1
H7B H 0.2350 0.0448 -0.1949 0.194 Uiso 0.50 1 calc PR A 1
C7' C 0.2627(7) 0.0940(9) -0.2478(8) 0.162(4) Uani 0.50 1 d P A 2
H7'A H 0.2681 0.1919 -0.2612 0.194 Uiso 0.50 1 calc PR A 2
H7'B H 0.1617 0.0628 -0.2392 0.194 Uiso 0.50 1 calc PR A 2
C8 C 0.4082(9) 0.2012(13) -0.1908(12) 0.127(4) Uani 0.50 1 d PD A 1
H8A H 0.3986 0.2773 -0.1250 0.152 Uiso 0.50 1 calc PR A 1
H8B H 0.4296 0.2531 -0.2440 0.152 Uiso 0.50 1 calc PR A 1
C8' C 0.3884(12) 0.1090(18) -0.1405(10) 0.127(4) Uani 0.50 1 d PD A 2
H8'A H 0.3818 0.1916 -0.0773 0.152 Uiso 0.50 1 calc PR A 2
H8'B H 0.3715 0.0155 -0.1211 0.152 Uiso 0.50 1 calc PR A 2
C9 C 0.6697(9) 0.2512(10) -0.1440(8) 0.174(5) Uani 1 1 d D . .
H9A H 0.6537 0.3516 -0.1096 0.209 Uiso 1 1 calc R A 1
H9B H 0.6687 0.2424 -0.2226 0.209 Uiso 1 1 calc R A 1
C10 C 0.8240(8) 0.2403(8) -0.0775(6) 0.110(2) Uani 1 1 d D A .
C11 C 0.9597(16) 0.3155(8) -0.0912(8) 0.143(3) Uani 1 1 d . . .
H11A H 0.9545 0.3678 -0.1448 0.172 Uiso 1 1 calc R A .
C12 C 1.1030(8) 0.3066(8) -0.0192(9) 0.125(3) Uani 1 1 d . A .
H12A H 1.1971 0.3531 -0.0239 0.150 Uiso 1 1 calc R . .
C13 C 1.1013(7) 0.2308(8) 0.0554(7) 0.105(2) Uani 1 1 d . . .
H13A H 1.1941 0.2236 0.1048 0.126 Uiso 1 1 calc R A .
C14 C 0.9608(7) 0.1638(7) 0.0582(6) 0.1046(19) Uani 1 1 d . A .
H14A H 0.9632 0.1091 0.1101 0.126 Uiso 1 1 calc R . .

loop_
_atom_site_aniso_label
_atom_site_aniso_U_11
_atom_site_aniso_U_22
_atom_site_aniso_U_33
_atom_site_aniso_U_23
_atom_site_aniso_U_13
_atom_site_aniso_U_12
Cl1 0.0634(7) 0.0774(8) 0.0916(9) 0.0123(6) 0.0322(6) 0.0148(5)
Cl2 0.0560(7) 0.1226(12) 0.0964(10) 0.0284(8) 0.0250(6) 0.0211(7)
O1 0.087(3) 0.251(7) 0.163(5) -0.072(5) 0.071(3) -0.021(4)
O2 0.122(4) 0.240(7) 0.143(5) 0.044(5) -0.010(4) 0.075(5)
O3 0.372(13) 0.095(4) 0.141(5) 0.032(3) 0.075(6) 0.020(5)
O4 0.098(3) 0.105(3) 0.107(3) 0.000(2) 0.049(2) 0.008(2)
O5 0.275(11) 0.204(7) 0.292(10) 0.109(7) 0.194(9) 0.066(7)
O6 0.129(4) 0.132(4) 0.234(7) 0.000(4) 0.064(5) -0.007(3)
O7 0.168(8) 0.50(2) 0.261(11) 0.223(13) -0.040(7) -0.003(10)
O8 0.162(7) 0.193(6) 0.496(17) 0.038(9) 0.196(10) 0.059(5)
N1 0.0490(18) 0.073(2) 0.067(2) 0.0113(17) 0.0181(15) 0.0145(15)
N2 0.071(3) 0.192(6) 0.212(7) -0.127(6) 0.008(4) 0.041(4)
N3 0.094(4) 0.305(10) 0.087(4) -0.030(5) 0.001(3) 0.113(6)
N3' 0.094(4) 0.305(10) 0.087(4) -0.030(5) 0.001(3) 0.113(6)
N4 0.072(3) 0.091(3) 0.098(3) 0.002(3) 0.017(2) 0.021(2)
C1 0.068(3) 0.081(3) 0.076(3) 0.015(2) 0.025(2) 0.020(2)
C2 0.106(4) 0.080(3) 0.087(4) 0.013(3) 0.038(3) 0.020(3)
C3 0.081(3) 0.078(3) 0.074(3) 0.000(3) 0.017(3) -0.010(2)
C4 0.063(3) 0.097(3) 0.083(3) 0.027(3) 0.022(2) 0.008(2)
C5 0.051(2) 0.077(3) 0.070(3) 0.019(2) 0.0245(19) 0.0123(18)
C6 0.056(3) 0.104(4) 0.106(4) -0.003(3) 0.028(3) 0.024(2)
C7 0.062(3) 0.172(7) 0.158(7) -0.075(6) 0.010(4) 0.033(4)
C7' 0.062(3) 0.172(7) 0.158(7) -0.075(6) 0.010(4) 0.033(4)
C8 0.144(9) 0.140(10) 0.108(8) 0.024(6) 0.049(7) 0.078(8)
C8' 0.144(9) 0.140(10) 0.108(8) 0.024(6) 0.049(7) 0.078(8)
C9 0.132(7) 0.169(8) 0.147(7) -0.015(6) -0.035(6) 0.088(6)
C10 0.104(5) 0.097(5) 0.094(5) -0.020(4) 0.020(4) 0.034(4)
C11 0.228(12) 0.077(4) 0.132(6) 0.006(4) 0.097(8) 0.036(6)
C12 0.074(4) 0.095(5) 0.157(7) -0.037(5) 0.039(4) 0.013(3)
C13 0.072(4) 0.092(4) 0.125(5) -0.003(4) 0.028(3) 0.020(3)
C14 0.084(4) 0.105(4) 0.102(4) 0.007(3) 0.020(3) 0.021(3)

loop_
_atom_type_symbol
_atom_type_description
_atom_type_scat_dispersion_real
_atom_type_scat_dispersion_imag
_atom_type_scat_source
C C 0.0033 0.0016 'International Tables Vol C Tables 4.2.6.8 and 6.1.1.4'
H H 0.0000 0.0000 'International Tables Vol C Tables 4.2.6.8 and 6.1.1.4'
O O 0.0106 0.0060 'International Tables Vol C Tables 4.2.6.8 and 6.1.1.4'
N N 0.0061 0.0033 'International Tables Vol C Tables 4.2.6.8 and 6.1.1.4'
Cl Cl 0.1484 0.1585 'International Tables Vol C Tables 4.2.6.8 and 6.1.1.4'

loop_
_geom_angle_atom_site_label_1
_geom_angle_atom_site_label_2
_geom_angle_atom_site_label_3
_geom_angle
O1 Cl1 O3 122.3(6)
O1 Cl1 O4 113.4(3)
O3 Cl1 O4 112.0(4)
O1 Cl1 O2 101.9(5)
O3 Cl1 O2 96.7(5)
O4 Cl1 O2 107.3(4)
O7 Cl2 O8 115.5(10)
O7 Cl2 O6 105.7(8)
O8 Cl2 O6 109.0(5)
O7 Cl2 O5 104.0(8)
O8 Cl2 O5 114.0(7)
O6 Cl2 O5 108.2(5)
C5 N1 C1 124.3(4)
C6 N2 C7 110.8(6)
C6 N2 H2N1 109.5
C7 N2 H2N1 109.5
C6 N2 H2N2 109.4
C7 N2 H2N2 109.5
H2N1 N2 H2N2 108.1
C9 N3 C8 102.0(7)
C9 N3 H3N1 111.3
C8 N3 H3N1 111.3
C9 N3 H3N2 111.4
C8 N3 H3N2 111.4
H3N1 N3 H3N2 109.2
C9 N3 H3'A 100.2
C8 N3 H3'A 94.0
H3N2 N3 H3'A 133.1
C9 N3 H3'B 100.3
C8 N3 H3'B 148.1
H3N1 N3 H3'B 80.9
H3'A N3 H3'B 104.3
C14 N4 C10 115.8(6)
C2 C1 N1 119.6(4)
C2 C1 H1A 120.2
N1 C1 H1A 120.2
C1 C2 C3 117.5(5)
C1 C2 H2A 121.3
C3 C2 H2A 121.3
C2 C3 C4 122.0(4)
C2 C3 H3A 119.0
C4 C3 H3A 119.0
C5 C4 C3 118.7(5)
C5 C4 H4A 120.6
C3 C4 H4A 120.6
N1 C5 C4 117.8(4)
N1 C5 C6 117.6(4)
C4 C5 C6 124.5(4)
N2 C6 C5 111.8(4)
N2 C6 H6A 109.3
C5 C6 H6A 109.3
N2 C6 H6B 109.3
C5 C6 H6B 109.3
H6A C6 H6B 107.9
C8 C7 N2 107.5(8)
C8 C7 H7A 110.2
N2 C7 H7A 110.2
C8 C7 H7B 110.2
N2 C7 H7B 110.2
H7A C7 H7B 108.5
C7 C8 N3 115.7(8)
C7 C8 H8A 108.4
N3 C8 H8A 108.4
C7 C8 H8B 108.4
N3 C8 H8B 108.4
H8A C8 H8B 107.4
H3N2 C8' H8'A 90.3
H3N2 C8' H8'B 87.3
H8'A C8' H8'B 107.7
N3 C9 C10 114.8(7)
N3 C9 H9A 108.6
C10 C9 H9A 108.6
N3 C9 H9B 108.6
C10 C9 H9B 108.6
H9A C9 H9B 107.5
N4 C10 C11 124.2(7)
N4 C10 C9 115.8(8)
C11 C10 C9 119.9(10)
C12 C11 C10 116.1(8)
C12 C11 H11A 121.9
C10 C11 H11A 121.9
C13 C12 C11 118.5(8)
C13 C12 H12A 120.7
C11 C12 H12A 120.7
C12 C13 C14 118.5(7)
C12 C13 H13A 120.8
C14 C13 H13A 120.8
N4 C14 C13 126.8(8)
N4 C14 H14A 116.6
C13 C14 H14A 116.6

loop_
_geom_bond_atom_site_label_1
_geom_bond_atom_site_label_2
_geom_bond_distance
Cl1 O1 1.339(5)
Cl1 O3 1.369(7)
Cl1 O4 1.416(4)
Cl1 O2 1.429(6)
Cl2 O7 1.290(9)
Cl2 O8 1.297(7)
Cl2 O6 1.407(6)
Cl2 O5 1.446(8)
N1 C5 1.323(5)
N1 C1 1.355(6)
N2 C6 1.358(6)
N2 C7 1.478(8)
N2 H2N1 0.8601
N2 H2N2 0.8600
N3 C9 1.432(9)
N3 C8 1.456(8)
N3 H3N1 0.8600
N3 H3N2 0.8600
N3 H3'A 0.8600
N3 H3'B 0.8600
N4 C14 1.284(8)
N4 C10 1.289(10)
C1 C2 1.349(7)
C1 H1A 0.9300
C2 C3 1.371(8)
C2 H2A 0.9300
C3 C4 1.385(7)
C3 H3A 0.9300
C4 C5 1.367(7)
C4 H4A 0.9300
C5 C6 1.523(6)
C6 H6A 0.9700
C6 H6B 0.9700
C7 C8 1.417(9)
C7 H7A 0.9700
C7 H7B 0.9700
C8 H8A 0.9700
C8 H8B 0.9700
C8' H8'A 0.9700
C8' H8'B 0.9700
C9 C10 1.464(7)
C9 H9A 0.9700
C9 H9B 0.9700
C10 C11 1.411(12)
C11 C12 1.404(13)
C11 H11A 0.9300
C12 C13 1.322(11)
C12 H12A 0.9300
C13 C14 1.358(10)
C13 H13A 0.9300
C14 H14A 0.9300

loop_
_geom_hbond_atom_site_label_D
_geom_hbond_atom_site_label_H
_geom_hbond_atom_site_label_A
_geom_hbond_distance_DH
_geom_hbond_distance_HA
_geom_hbond_distance_DA
_geom_hbond_angle_DHA
_geom_hbond_site_symmetry_A
N2 H2N1 O4 0.86 2.57 3.393(12) 160.9 2_654
N2 H2N2 O1 0.86 2.51 3.277(8) 148.9 .
N3 H3N1 O1 0.86 2.22 2.994(7) 149.6 .
N3 H3N2 O6 0.86 2.46 3.220(9) 148.5 .

loop_
_geom_torsion_atom_site_label_1
_geom_torsion_atom_site_label_2
_geom_torsion_atom_site_label_3
_geom_torsion_atom_site_label_4
_geom_torsion
C5 N1 C1 C2 1.7(8)
N1 C1 C2 C3 -0.9(8)
C1 C2 C3 C4 0.3(9)
C2 C3 C4 C5 -0.3(9)
C1 N1 C5 C4 -1.7(7)
C1 N1 C5 C6 179.8(5)
C3 C4 C5 N1 1.0(7)
C3 C4 C5 C6 179.4(5)
C7 N2 C6 C5 -169.4(7)
N1 C5 C6 N2 15.2(9)
C4 C5 C6 N2 -163.2(7)
C6 N2 C7 C8 175.0(10)
N2 C7 C8 N3 -58.4(14)
C9 N3 C8 C7 156.4(11)
C8 N3 C9 C10 165.2(8)
C14 N4 C10 C11 -1.7(8)
C14 N4 C10 C9 -177.3(5)
N3 C9 C10 N4 -21.3(9)
N3 C9 C10 C11 162.9(6)
N4 C10 C11 C12 0.9(9)
C9 C10 C11 C12 176.4(6)
C10 C11 C12 C13 -0.3(9)
C11 C12 C13 C14 0.6(9)
C10 N4 C14 C13 2.0(9)
C12 C13 C14 N4 -1.5(10)
